data_7234179
loop_
_publ_author_name
'Jiang, Hao'
'Liu, Xiao-Jing'
'Jia, Ran-Rong'
'Xu, Tian-Hui'
'Xia, Min'

_publ_section_title
;
 Side chain effects on the solid-state emission behaviours and
 mechano-fluorochromic activities of 10H-phenothiazinylbenzo[d]imidazoles
;
_journal_issue 52
_journal_name_full 'RSC Advances'
_journal_page_first 30381
_journal_paper_doi 10.1039/C9RA05255K
_journal_volume 9
_journal_year 2019
_chemical_formula_moiety 'C34 H32 N4 S'
_chemical_formula_sum 'C34 H32 N4 S'
_chemical_formula_weight 528.69
_space_group_crystal_system monoclinic
_space_group_IT_number 14
_space_group_name_Hall '-P 2yn'
_space_group_name_H-M_alt 'P 1 21/n 1'
_symmetry_space_group_name_Hall '-P 2yn'
_symmetry_space_group_name_H-M 'P 1 21/n 1'
_atom_sites_solution_hydrogens geom
_audit_creation_date 2019-01-09
_audit_creation_method
;
Olex2 1.2
(compiled 2018.05.29 svn.r3508 for OlexSys, GUI svn.r5506)
;
_audit_update_record
;
2019-06-03 deposited with the CCDC.    2019-09-08 downloaded from the CCDC.
;
_cell_angle_alpha 90
_cell_angle_beta 93.842(4)
_cell_angle_gamma 90
_cell_formula_units_Z 4
_cell_length_a 11.5486(12)
_cell_length_b 8.0467(7)
_cell_length_c 31.393(4)
_cell_measurement_reflns_used 9944
_cell_measurement_temperature 273(2)
_cell_measurement_theta_max 27.66
_cell_measurement_theta_min 2.54
_cell_volume 2910.7(5)
_computing_cell_refinement 'SAINT V8.38A (?, 2016)'
_computing_data_reduction 'SAINT V8.38A (?, 2016)'
_computing_molecular_graphics 'Olex2 (Dolomanov et al., 2009)'
_computing_publication_material 'Olex2 (Dolomanov et al., 2009)'
_computing_structure_refinement 'ShelXL (Sheldrick, 2015)'
_computing_structure_solution 'SHELXT 2014/5 (Sheldrick, 2014)'
_diffrn_ambient_temperature 272.76
_diffrn_measured_fraction_theta_full 0.993
_diffrn_measured_fraction_theta_max 0.992
_diffrn_measurement_device_type 'Bruker APEX-II CCD'
_diffrn_measurement_method '\f and \w scans'
_diffrn_radiation_type MoK\a
_diffrn_radiation_wavelength 0.71073
_diffrn_reflns_av_R_equivalents 0.0386
_diffrn_reflns_av_unetI/netI 0.0325
_diffrn_reflns_Laue_measured_fraction_full 0.993
_diffrn_reflns_Laue_measured_fraction_max 0.992
_diffrn_reflns_limit_h_max 16
_diffrn_reflns_limit_h_min -16
_diffrn_reflns_limit_k_max 11
_diffrn_reflns_limit_k_min -11
_diffrn_reflns_limit_l_max 44
_diffrn_reflns_limit_l_min -44
_diffrn_reflns_number 46567
_diffrn_reflns_point_group_measured_fraction_full 0.993
_diffrn_reflns_point_group_measured_fraction_max 0.992
_diffrn_reflns_theta_full 25.242
_diffrn_reflns_theta_max 30.056
_diffrn_reflns_theta_min 2.543
_diffrn_standards_number 0
_exptl_absorpt_coefficient_mu 0.140
_exptl_absorpt_correction_T_max 0.7460
_exptl_absorpt_correction_T_min 0.7088
_exptl_absorpt_correction_type multi-scan
_exptl_absorpt_process_details
;
SADABS-2016/2 (Bruker,2016/2) was used for absorption correction.
wR2(int) was 0.0706 before and 0.0474 after correction.
The Ratio of minimum to maximum transmission is 0.9501.
The \l/2 correction factor is Not present.
;
_exptl_crystal_colour yellow
_exptl_crystal_colour_primary yellow
_exptl_crystal_density_diffrn 1.206
_exptl_crystal_description needle
_exptl_crystal_F_000 1120
_exptl_crystal_size_max 0.49
_exptl_crystal_size_mid 0.32
_exptl_crystal_size_min 0.28
_refine_diff_density_max 0.576
_refine_diff_density_min -0.535
_refine_diff_density_rms 0.070
_refine_ls_extinction_method none
_refine_ls_goodness_of_fit_ref 1.278
_refine_ls_hydrogen_treatment constr
_refine_ls_matrix_type full
_refine_ls_number_parameters 382
_refine_ls_number_reflns 8464
_refine_ls_number_restraints 213
_refine_ls_restrained_S_all 1.346
_refine_ls_R_factor_all 0.1493
_refine_ls_R_factor_gt 0.1046
_refine_ls_shift/su_max 0.001
_refine_ls_shift/su_mean 0.000
_refine_ls_structure_factor_coef Fsqd
_refine_ls_weighting_details 'w=1/[\s^2^(Fo^2^)+(0.2000P)^2^] where P=(Fo^2^+2Fc^2^)/3'
_refine_ls_weighting_scheme calc
_refine_ls_wR_factor_gt 0.3239
_refine_ls_wR_factor_ref 0.3696
_reflns_Friedel_coverage 0.000
_reflns_number_gt 4654
_reflns_number_total 8464
_reflns_threshold_expression 'I > 2\s(I)'
_cod_data_source_file c9ra05255k2.cif
_cod_data_source_block 190107_xm190102_0m_a
_cod_original_cell_volume 2910.8(5)
_cod_database_code 7234179
_shelx_shelxl_version_number 2016/6
_shelx_space_group_comment
;
The symmetry employed for this shelxl refinement is uniquely defined
by the following loop, which should always be used as a source of
symmetry information in preference to the above space-group names.
They are only intended as comments.
;
_shelx_estimated_absorpt_t_max 0.962
_shelx_estimated_absorpt_t_min 0.934
_olex2_refinement_description
;
1. Fixed Uiso
 At 1.2 times of:
  All C(H) groups, All C(H,H) groups, All C(H,H,H,H) groups
 At 1.5 times of:
  All C(H,H,H) groups
2. Restrained distances
 C21-C20
 1.53 with sigma of 0.02
 C21-C22
 1.53 with sigma of 0.02
 C22-C23
 1.53 with sigma of 0.005
 C23-C24
 1.53 with sigma of 0.02
 C24-C25
 1.53 with sigma of 0.005
 C25-C26
 1.53 with sigma of 0.02
 C26-C27
 1.53 with sigma of 0.02
 C20-C22
 2.53 with sigma of 0.02
 C21-C23
 2.53 with sigma of 0.02
 C22-C24
 2.53 with sigma of 0.02
 C23-C25
 2.53 with sigma of 0.02
 C24-C26
 2.53 with sigma of 0.02
 C25-C27
 2.53 with sigma of 0.02
 C20A-C22
 2.53 with sigma of 0.02
 C20A-C21
 1.53 with sigma of 0.02
 C11-N3 \\sim C11-N3A
 with sigma of 0.02
 C15-N3 \\sim C15-N3A
 with sigma of 0.02
 N3-C20 \\sim N3A-C20A
 with sigma of 0.02
 C21-C20 \\sim C21-C20A
 with sigma of 0.02
 C11-C20 \\sim C11-C20A
 with sigma of 0.04
 C15-C20 \\sim C15-C20A
 with sigma of 0.04
 N3-C21 \\sim N3A-C21
 with sigma of 0.04
3. Rigid bond restraints
 C11, N3, C21, C20, C24, C23, C26, C27, C22, C25, C20A, N3A
 with sigma for 1-2 distances of 0.01 and sigma for 1-3 distances of 0.01
4. Uiso/Uaniso restraints and constraints
C11 \\sim N3 \\sim C20 \\sim C20A \\sim C21 \\sim C22 \\sim C23 \\sim C24 \\sim
C25 \\sim C26 \\sim C27: within 3.8A with sigma of 0.04 and sigma for terminal
atoms of 0.08
5. Others
 Sof(S1A)=1-FVAR(1)
 Sof(S1)=FVAR(1)
 Sof(H21C)=Sof(H21D)=Sof(C20A)=Sof(H20C)=Sof(H20D)=Sof(N3A)=1-FVAR(2)
 Sof(N3)=Sof(H21A)=Sof(H21B)=Sof(C20)=Sof(H20A)=Sof(H20B)=FVAR(2)
6.a Secondary CH2 refined with riding coordinates:
 C21(H21A,H21B), C21(H21C,H21D), C20(H20A,H20B), C24(H24A,H24B), C23(H23A,
 H23B), C26(H26A,H26B), C22(H22A,H22B), C25(H25A,H25B), C20A(H20C,H20D)
6.b Aromatic/amide H refined with riding coordinates:
 C9(H9), C33(H33), C29(H29), C1(H1), C13(H13), C30(H30), C4(H4), C32(H32),
 C10(H10), C2(H2), C3(H3), C19(H19), C16(H16), C18(H18), C17(H17)
6.c Idealised Me refined as rotating group:
 C27(H27A,H27B,H27C)
;
_olex2_submission_special_instructions 'No special instructions were received'

loop_
_space_group_symop_operation_xyz
'x, y, z'
'-x+1/2, y+1/2, -z+1/2'
'-x, -y, -z'
'x-1/2, -y-1/2, z-1/2'

loop_
_atom_site_label
_atom_site_type_symbol
_atom_site_fract_x
_atom_site_fract_y
_atom_site_fract_z
_atom_site_U_iso_or_equiv
_atom_site_adp_type
_atom_site_occupancy
_atom_site_site_symmetry_order
_atom_site_calc_flag
_atom_site_refinement_flags_posn
_atom_site_refinement_flags_adp
_atom_site_refinement_flags_occupancy
_atom_site_disorder_assembly
_atom_site_disorder_group
S1 S 0.6703(2) 0.94240(15) 0.64026(5) 0.1117(8) Uani 0.668(4) 1 d . . P A 1
N1 N 0.89980(17) 0.7700(2) 0.50514(6) 0.0660(5) Uani 1 1 d . . . . .
N2 N 0.82287(15) 0.5368(2) 0.47633(6) 0.0627(5) Uani 1 1 d . . . . .
C7 C 0.82920(18) 0.6443(3) 0.51078(7) 0.0592(5) Uani 1 1 d . . . . .
C28 C 0.7506(2) 0.3950(3) 0.46775(7) 0.0623(5) Uani 1 1 d . . . . .
C6 C 0.9420(2) 0.7467(3) 0.46518(7) 0.0647(6) Uani 1 1 d . . . . .
C8 C 0.7701(2) 0.6220(3) 0.55025(7) 0.0630(6) Uani 1 1 d . . . . .
C5 C 0.8957(2) 0.6007(3) 0.44670(7) 0.0673(6) Uani 1 1 d . . . . .
C9 C 0.7206(3) 0.4746(3) 0.56303(8) 0.0786(7) Uani 1 1 d . . . . .
H9 H 0.724487 0.381173 0.545750 0.094 Uiso 1 1 calc R . . . .
C33 C 0.6320(2) 0.4129(3) 0.46306(9) 0.0757(7) Uani 1 1 d . . . . .
H33 H 0.598200 0.517536 0.464420 0.091 Uiso 1 1 calc R . . . .
C29 C 0.8015(2) 0.2411(3) 0.46368(9) 0.0774(7) Uani 1 1 d . . . . .
H29 H 0.881849 0.230161 0.466092 0.093 Uiso 1 1 calc R . . . .
C1 C 1.0175(2) 0.8440(3) 0.44304(9) 0.0809(7) Uani 1 1 d . . . . .
H1 H 1.047858 0.942804 0.454351 0.097 Uiso 1 1 calc R . . . .
C31 C 0.6147(3) 0.1200(3) 0.45310(10) 0.0850(8) Uani 1 1 d . . . . .
C13 C 0.7630(3) 0.7570(3) 0.57756(10) 0.0867(9) Uani 1 1 d . . . . .
H13 H 0.799361 0.855920 0.570907 0.104 Uiso 1 1 calc R . . . .
C30 C 0.7318(3) 0.1036(3) 0.45599(10) 0.0866(8) Uani 1 1 d . . . . .
H30 H 0.765150 -0.000470 0.452779 0.104 Uiso 1 1 calc R . . . .
C4 C 0.9256(3) 0.5448(4) 0.40752(9) 0.0900(9) Uani 1 1 d . . . . .
H4 H 0.896676 0.445608 0.395923 0.108 Uiso 1 1 calc R . . . .
C32 C 0.5639(2) 0.2733(4) 0.45630(11) 0.0901(9) Uani 1 1 d . . . . .
H32 H 0.483474 0.283007 0.453916 0.108 Uiso 1 1 calc R . . . .
C10 C 0.6659(3) 0.4627(3) 0.60057(9) 0.0934(9) Uani 1 1 d . . . . .
H10 H 0.637480 0.360294 0.608789 0.112 Uiso 1 1 calc R . . . .
C2 C 1.0451(3) 0.7873(4) 0.40375(10) 0.0943(9) Uani 1 1 d . . . . .
H2 H 1.096027 0.849231 0.388381 0.113 Uiso 1 1 calc R . . . .
C11 C 0.6523(3) 0.6008(4) 0.62643(11) 0.1050(11) Uani 1 1 d D U . . .
C3 C 1.0005(3) 0.6433(4) 0.38637(10) 0.1031(11) Uani 1 1 d . . . . .
H3 H 1.021362 0.610927 0.359493 0.124 Uiso 1 1 calc R . . . .
C15 C 0.6008(3) 0.7005(5) 0.69662(11) 0.1000(10) Uani 1 1 d D . . . .
C12 C 0.7038(4) 0.7492(4) 0.61415(11) 0.1078(13) Uani 1 1 d . . . . .
N3 N 0.5655(5) 0.6117(9) 0.6572(2) 0.0755(17) Uani 0.470(10) 1 d D U P B 1
C14 C 0.6550(4) 0.8553(5) 0.69266(12) 0.1068(11) Uani 1 1 d . . . . .
C34 C 0.5445(4) -0.0281(4) 0.44796(14) 0.1197(13) Uani 1 1 d . . . . .
C19 C 0.6708(4) 0.9580(5) 0.72687(13) 0.1218(13) Uani 1 1 d . . . . .
H19 H 0.709553 1.058336 0.724021 0.146 Uiso 1 1 calc R . . . .
N4 N 0.4895(5) -0.1453(6) 0.44484(16) 0.180(2) Uani 1 1 d . . . . .
C16 C 0.5560(5) 0.6662(6) 0.73397(13) 0.1377(17) Uani 1 1 d . . . . .
H16 H 0.513447 0.568956 0.736552 0.165 Uiso 1 1 calc R . . . .
C18 C 0.6309(6) 0.9163(8) 0.76526(15) 0.162(2) Uani 1 1 d . . . . .
H18 H 0.643678 0.985255 0.788891 0.194 Uiso 1 1 calc R . . . .
C17 C 0.5711(8) 0.7696(9) 0.76813(19) 0.191(3) Uani 1 1 d . . . . .
H17 H 0.540515 0.740586 0.793772 0.230 Uiso 1 1 calc R . . . .
C21 C 0.4791(6) 0.3454(9) 0.6710(2) 0.195(3) Uani 1 1 d D U . . .
H21A H 0.522262 0.366807 0.698004 0.234 Uiso 0.470(10) 1 calc R . P B 1
H21B H 0.537567 0.304472 0.652826 0.234 Uiso 0.470(10) 1 calc R . P B 1
H21C H 0.470355 0.352918 0.640097 0.234 Uiso 0.530(10) 1 calc R . P B 2
H21D H 0.428105 0.429145 0.681716 0.234 Uiso 0.530(10) 1 calc R . P B 2
C20 C 0.4740(8) 0.4924(11) 0.6574(3) 0.144(4) Uani 0.470(10) 1 d D U P B 1
H20A H 0.413739 0.545301 0.672722 0.173 Uiso 0.470(10) 1 calc R . P B 1
H20B H 0.443368 0.484067 0.627952 0.173 Uiso 0.470(10) 1 calc R . P B 1
C24 C 0.2772(10) -0.0193(14) 0.6802(5) 0.345(6) Uani 1 1 d D U . . .
H24A H 0.325422 -0.106392 0.669373 0.414 Uiso 1 1 calc R . . . .
H24B H 0.288757 -0.017815 0.711050 0.414 Uiso 1 1 calc R . . . .
C23 C 0.3115(8) 0.1507(13) 0.6617(4) 0.268(4) Uani 1 1 d D U . . .
H23A H 0.312471 0.144546 0.630910 0.322 Uiso 1 1 calc R . . . .
H23B H 0.256366 0.235605 0.668890 0.322 Uiso 1 1 calc R . . . .
C26 C 0.1153(11) -0.2269(13) 0.6853(4) 0.277(5) Uani 1 1 d D U . . .
H26A H 0.151609 -0.319237 0.671492 0.332 Uiso 1 1 calc R . . . .
H26B H 0.129980 -0.234562 0.716030 0.332 Uiso 1 1 calc R . . . .
C27 C -0.0144(12) -0.2106(17) 0.6717(6) 0.330(7) Uani 1 1 d D U . . .
H27A H -0.041579 -0.103221 0.679879 0.495 Uiso 1 1 calc GR . . . .
H27B H -0.056893 -0.295398 0.685472 0.495 Uiso 1 1 calc GR . . . .
H27C H -0.025736 -0.222983 0.641315 0.495 Uiso 1 1 calc GR . . . .
C22 C 0.4311(9) 0.1915(13) 0.6815(4) 0.293(5) Uani 1 1 d D U . . .
H22A H 0.428254 0.186763 0.712250 0.352 Uiso 1 1 calc R . . . .
H22B H 0.483749 0.104859 0.673379 0.352 Uiso 1 1 calc R . . . .
C25 C 0.1515(10) -0.0528(17) 0.6671(5) 0.325(6) Uani 1 1 d D U . . .
H25A H 0.140007 -0.053121 0.636169 0.390 Uiso 1 1 calc R . . . .
H25B H 0.103425 0.034048 0.678016 0.390 Uiso 1 1 calc R . . . .
S1A S 0.7798(4) 0.8694(4) 0.66058(10) 0.130(2) Uani 0.332(4) 1 d . . P A 2
C20A C 0.5878(10) 0.3972(13) 0.6821(3) 0.161(4) Uani 0.530(10) 1 d D U P B 2
H20C H 0.641261 0.319228 0.670352 0.193 Uiso 0.530(10) 1 calc R . P B 2
H20D H 0.599512 0.390936 0.712934 0.193 Uiso 0.530(10) 1 calc R . P B 2
N3A N 0.6196(11) 0.5633(9) 0.6690(3) 0.121(3) Uani 0.530(10) 1 d D U P B 2

loop_
_atom_site_aniso_label
_atom_site_aniso_U_11
_atom_site_aniso_U_22
_atom_site_aniso_U_33
_atom_site_aniso_U_23
_atom_site_aniso_U_13
_atom_site_aniso_U_12
S1 0.1818(19) 0.0678(7) 0.0914(10) -0.0190(6) 0.0534(11) -0.0057(8)
N1 0.0723(11) 0.0612(10) 0.0658(11) -0.0090(8) 0.0155(8) -0.0230(8)
N2 0.0674(10) 0.0624(10) 0.0594(10) -0.0117(7) 0.0127(8) -0.0209(8)
C7 0.0605(11) 0.0571(10) 0.0606(12) -0.0094(8) 0.0096(9) -0.0151(8)
C28 0.0713(12) 0.0559(10) 0.0599(12) -0.0075(8) 0.0069(9) -0.0160(9)
C6 0.0700(12) 0.0639(12) 0.0609(12) -0.0042(9) 0.0106(10) -0.0195(9)
C8 0.0681(12) 0.0623(11) 0.0598(12) -0.0090(9) 0.0144(9) -0.0207(9)
C5 0.0724(13) 0.0706(13) 0.0599(13) -0.0037(9) 0.0112(10) -0.0215(10)
C9 0.1100(18) 0.0591(12) 0.0693(14) -0.0109(10) 0.0259(13) -0.0245(12)
C33 0.0686(13) 0.0625(12) 0.0962(18) -0.0111(12) 0.0070(12) -0.0135(10)
C29 0.0835(15) 0.0676(13) 0.0806(16) -0.0122(11) 0.0008(12) -0.0073(11)
C1 0.0898(17) 0.0735(15) 0.0816(17) 0.0008(12) 0.0224(13) -0.0256(12)
C31 0.107(2) 0.0629(14) 0.0852(18) -0.0092(12) 0.0099(15) -0.0352(13)
C13 0.1087(19) 0.0737(15) 0.0815(17) -0.0231(12) 0.0352(15) -0.0432(14)
C30 0.118(2) 0.0550(12) 0.0864(18) -0.0067(11) 0.0035(15) -0.0107(13)
C4 0.112(2) 0.0918(19) 0.0690(16) -0.0179(13) 0.0237(14) -0.0339(16)
C32 0.0751(15) 0.0843(17) 0.111(2) -0.0139(15) 0.0096(15) -0.0287(13)
C10 0.134(2) 0.0745(16) 0.0760(16) -0.0097(12) 0.0387(16) -0.0455(16)
C2 0.112(2) 0.099(2) 0.0757(17) 0.0048(14) 0.0334(15) -0.0314(17)
C11 0.138(3) 0.100(2) 0.0824(18) -0.0261(15) 0.0498(18) -0.0555(19)
C3 0.137(3) 0.107(2) 0.0694(18) -0.0117(15) 0.0376(17) -0.031(2)
C15 0.112(2) 0.112(2) 0.0807(19) -0.0197(16) 0.0377(17) -0.0238(18)
C12 0.150(3) 0.0877(18) 0.092(2) -0.0398(16) 0.059(2) -0.0600(19)
N3 0.070(3) 0.090(4) 0.069(3) -0.006(2) 0.018(2) -0.012(2)
C14 0.136(3) 0.100(2) 0.090(2) -0.0272(17) 0.0471(19) -0.0154(19)
C34 0.155(3) 0.0775(19) 0.129(3) -0.0159(18) 0.022(2) -0.053(2)
C19 0.155(3) 0.114(3) 0.101(3) -0.040(2) 0.038(2) -0.011(2)
N4 0.239(5) 0.126(3) 0.176(4) -0.035(3) 0.037(3) -0.121(3)
C16 0.192(4) 0.140(3) 0.088(2) -0.018(2) 0.065(3) -0.041(3)
C18 0.248(6) 0.154(4) 0.090(3) -0.043(3) 0.057(3) -0.032(4)
C17 0.288(8) 0.196(6) 0.099(3) -0.050(3) 0.080(4) -0.057(6)
C21 0.226(6) 0.181(5) 0.191(6) -0.044(4) 0.104(5) -0.080(5)
C20 0.154(7) 0.173(6) 0.115(6) -0.045(5) 0.086(5) -0.104(5)
C24 0.379(11) 0.313(10) 0.349(13) 0.004(9) 0.068(10) -0.218(9)
C23 0.270(8) 0.283(9) 0.261(9) -0.036(7) 0.086(7) -0.113(7)
C26 0.335(11) 0.267(10) 0.238(10) -0.089(7) 0.090(9) -0.140(9)
C27 0.331(12) 0.257(12) 0.41(2) -0.082(12) 0.073(14) -0.089(10)
C22 0.339(9) 0.261(8) 0.284(10) 0.027(7) 0.054(8) -0.188(8)
C25 0.369(11) 0.307(11) 0.305(13) -0.001(10) 0.061(11) -0.130(10)
S1A 0.198(5) 0.109(2) 0.092(2) -0.0476(18) 0.067(2) -0.084(3)
C20A 0.219(8) 0.152(7) 0.117(6) -0.001(5) 0.061(6) -0.086(7)
N3A 0.180(9) 0.104(5) 0.087(4) -0.017(4) 0.072(5) -0.050(5)

loop_
_atom_type_symbol
_atom_type_description
_atom_type_scat_dispersion_real
_atom_type_scat_dispersion_imag
_atom_type_scat_source
C C 0.0033 0.0016 'International Tables Vol C Tables 4.2.6.8 and 6.1.1.4'
H H 0.0000 0.0000 'International Tables Vol C Tables 4.2.6.8 and 6.1.1.4'
N N 0.0061 0.0033 'International Tables Vol C Tables 4.2.6.8 and 6.1.1.4'
S S 0.1246 0.1234 'International Tables Vol C Tables 4.2.6.8 and 6.1.1.4'

loop_
_geom_angle_atom_site_label_1
_geom_angle_atom_site_label_2
_geom_angle_atom_site_label_3
_geom_angle
C14 S1 C12 96.64(17)
C7 N1 C6 105.98(17)
C7 N2 C28 130.28(18)
C7 N2 C5 106.78(17)
C5 N2 C28 122.69(18)
N1 C7 N2 112.04(19)
N1 C7 C8 122.31(18)
N2 C7 C8 125.59(17)
C33 C28 N2 120.1(2)
C33 C28 C29 120.8(2)
C29 C28 N2 119.2(2)
N1 C6 C5 109.90(18)
N1 C6 C1 130.1(2)
C1 C6 C5 120.0(2)
C9 C8 C7 125.0(2)
C9 C8 C13 116.6(2)
C13 C8 C7 118.46(19)
N2 C5 C6 105.30(19)
C4 C5 N2 132.5(2)
C4 C5 C6 122.2(2)
C8 C9 H9 119.0
C10 C9 C8 121.9(2)
C10 C9 H9 119.0
C28 C33 H33 120.5
C28 C33 C32 119.0(2)
C32 C33 H33 120.5
C28 C29 H29 120.4
C28 C29 C30 119.2(3)
C30 C29 H29 120.4
C6 C1 H1 121.5
C2 C1 C6 116.9(3)
C2 C1 H1 121.5
C30 C31 C32 120.8(2)
C30 C31 C34 118.5(3)
C32 C31 C34 120.7(3)
C8 C13 H13 118.9
C12 C13 C8 122.1(2)
C12 C13 H13 118.9
C29 C30 H30 120.0
C31 C30 C29 120.1(3)
C31 C30 H30 120.0
C5 C4 H4 121.7
C5 C4 C3 116.5(3)
C3 C4 H4 121.7
C33 C32 H32 120.0
C31 C32 C33 120.1(3)
C31 C32 H32 120.0
C9 C10 H10 119.3
C9 C10 C11 121.3(2)
C11 C10 H10 119.3
C1 C2 H2 118.8
C3 C2 C1 122.4(3)
C3 C2 H2 118.8
C10 C11 C12 117.0(3)
C10 C11 N3 123.4(4)
C10 C11 N3A 114.9(4)
C12 C11 N3 117.4(4)
C12 C11 N3A 125.1(4)
C4 C3 H3 119.1
C2 C3 C4 121.9(3)
C2 C3 H3 119.1
C14 C15 N3 117.3(4)
C14 C15 N3A 123.0(4)
C16 C15 N3 122.5(4)
C16 C15 C14 117.4(3)
C16 C15 N3A 117.0(4)
C13 C12 S1 118.1(2)
C13 C12 C11 120.9(2)
C13 C12 S1A 112.6(2)
C11 C12 S1 120.0(2)
C11 C12 S1A 113.8(3)
C11 N3 C15 115.5(4)
C20 N3 C11 120.8(6)
C20 N3 C15 119.2(6)
C15 C14 S1 119.8(3)
C15 C14 S1A 118.7(3)
C19 C14 S1 117.9(3)
C19 C14 C15 120.5(3)
C19 C14 S1A 109.3(3)
N4 C34 C31 178.5(5)
C14 C19 H19 119.5
C14 C19 C18 121.0(4)
C18 C19 H19 119.5
C15 C16 H16 119.1
C15 C16 C17 121.8(5)
C17 C16 H16 119.1
C19 C18 H18 120.9
C19 C18 C17 118.1(4)
C17 C18 H18 120.9
C16 C17 C18 120.9(5)
C16 C17 H17 119.6
C18 C17 H17 119.6
H21A C21 H21B 103.7
H21C C21 H21D 106.2
C20 C21 H21A 98.0
C20 C21 H21B 98.0
C20 C21 C22 153.9(8)
C22 C21 H21A 98.0
C22 C21 H21B 98.0
C22 C21 H21C 105.8
C22 C21 H21D 105.8
C20A C21 H21C 105.8
C20A C21 H21D 105.8
C20A C21 C22 126.0(8)
N3 C20 H20A 105.3
N3 C20 H20B 105.3
C21 C20 N3 128.0(9)
C21 C20 H20A 105.3
C21 C20 H20B 105.3
H20A C20 H20B 106.0
H24A C24 H24B 108.3
C23 C24 H24A 109.9
C23 C24 H24B 109.9
C25 C24 H24A 109.9
C25 C24 H24B 109.9
C25 C24 C23 108.8(9)
C24 C23 H23A 110.4
C24 C23 H23B 110.4
H23A C23 H23B 108.6
C22 C23 C24 106.8(8)
C22 C23 H23A 110.4
C22 C23 H23B 110.4
H26A C26 H26B 110.1
C27 C26 H26A 112.6
C27 C26 H26B 112.6
C27 C26 C25 95.8(9)
C25 C26 H26A 112.6
C25 C26 H26B 112.6
C26 C27 H27A 109.5
C26 C27 H27B 109.5
C26 C27 H27C 109.5
H27A C27 H27B 109.5
H27A C27 H27C 109.5
H27B C27 H27C 109.5
C21 C22 C23 117.4(7)
C21 C22 H22A 108.0
C21 C22 H22B 108.0
C23 C22 H22A 108.0
C23 C22 H22B 108.0
H22A C22 H22B 107.2
C24 C25 C26 109.5(9)
C24 C25 H25A 109.8
C24 C25 H25B 109.8
C26 C25 H25A 109.8
C26 C25 H25B 109.8
H25A C25 H25B 108.2
C14 S1A C12 92.9(2)
C21 C20A H20C 107.9
C21 C20A H20D 107.9
C21 C20A N3A 117.4(10)
H20C C20A H20D 107.2
N3A C20A H20C 107.9
N3A C20A H20D 107.9
C11 N3A C20A 122.7(6)
C15 N3A C11 117.4(5)
C15 N3A C20A 119.2(6)

loop_
_geom_bond_atom_site_label_1
_geom_bond_atom_site_label_2
_geom_bond_distance
S1 C12 1.811(3)
S1 C14 1.808(4)
N1 C7 1.319(3)
N1 C6 1.389(3)
N2 C7 1.383(3)
N2 C28 1.429(2)
N2 C5 1.394(3)
C7 C8 1.465(3)
C28 C33 1.376(4)
C28 C29 1.380(3)
C6 C5 1.400(3)
C6 C1 1.392(3)
C8 C9 1.388(3)
C8 C13 1.390(3)
C5 C4 1.375(4)
C9 H9 0.9300
C9 C10 1.377(4)
C33 H33 0.9300
C33 C32 1.380(3)
C29 H29 0.9300
C29 C30 1.380(4)
C1 H1 0.9300
C1 C2 1.372(4)
C31 C30 1.356(5)
C31 C32 1.372(4)
C31 C34 1.444(3)
C13 H13 0.9300
C13 C12 1.377(4)
C30 H30 0.9300
C4 H4 0.9300
C4 C3 1.376(4)
C32 H32 0.9300
C10 H10 0.9300
C10 C11 1.391(4)
C2 H2 0.9300
C2 C3 1.367(4)
C11 C12 1.400(4)
C11 N3 1.439(7)
C11 N3A 1.445(7)
C3 H3 0.9300
C15 N3 1.464(7)
C15 C14 1.403(5)
C15 C16 1.342(5)
C15 N3A 1.429(7)
C12 S1A 1.913(4)
N3 C20 1.428(8)
C14 C19 1.358(5)
C14 S1A 1.817(5)
C34 N4 1.137(4)
C19 H19 0.9300
C19 C18 1.361(6)
C16 H16 0.9300
C16 C17 1.359(7)
C18 H18 0.9300
C18 C17 1.374(8)
C17 H17 0.9300
C21 H21A 0.9700
C21 H21B 0.9700
C21 H21C 0.9700
C21 H21D 0.9700
C21 C20 1.257(9)
C21 C22 1.405(8)
C21 C20A 1.346(9)
C20 H20A 0.9700
C20 H20B 0.9700
C24 H24A 0.9700
C24 H24B 0.9700
C24 C23 1.547(11)
C24 C25 1.506(5)
C23 H23A 0.9700
C23 H23B 0.9700
C23 C22 1.512(5)
C26 H26A 0.9700
C26 H26B 0.9700
C26 C27 1.535(13)
C26 C25 1.580(12)
C27 H27A 0.9600
C27 H27B 0.9600
C27 H27C 0.9600
C22 H22A 0.9700
C22 H22B 0.9700
C25 H25A 0.9700
C25 H25B 0.9700
C20A H20C 0.9700
C20A H20D 0.9700
C20A N3A 1.453(10)
